data_1551310
loop_
_publ_author_name
'Mazzier, Daniela'
'De, Soumen'
'Wicher, Barbara'
'Maurizot, Victor'
'Huc, Ivan'

_publ_section_title
;
 Interplay of secondary and tertiary folding in abiotic foldamers
;
_journal_name_full 'Chemical Science'
_journal_paper_doi 10.1039/C9SC01322A
_journal_year 2019
_chemical_formula_moiety '2(C121 H148 N18 O21 Si), C6H14, 4.78(C H Cl3), 4O'
_chemical_formula_sum 'C252.78 H314.78 Cl14.33 N36 O46 Si2'
_chemical_formula_weight 5157.71
_space_group_crystal_system triclinic
_space_group_IT_number 2
_space_group_name_Hall '-P 1'
_space_group_name_H-M_alt 'P -1'
_symmetry_space_group_name_Hall '-P 1'
_symmetry_space_group_name_H-M 'P -1'
_atom_sites_solution_hydrogens geom
_audit_creation_method SHELXL-2018/3
_audit_update_record
;
2019-03-08 deposited with the CCDC.    2019-06-10 downloaded from the CCDC.
;
_cell_angle_alpha 98.564(2)
_cell_angle_beta 99.814(2)
_cell_angle_gamma 102.609(3)
_cell_formula_units_Z 1
_cell_length_a 17.7180(6)
_cell_length_b 18.1791(5)
_cell_length_c 22.9828(6)
_cell_measurement_reflns_used 25338
_cell_measurement_temperature 100(2)
_cell_measurement_theta_max 72.82
_cell_measurement_theta_min 1.98
_cell_volume 6983.8(4)
_computing_cell_refinement 'CrysAlis Pro (Agilent Technologies, 2015)'
_computing_data_collection 'CrysAlis Pro (Agilent Technologies, 2015)'
_computing_data_reduction 'CrysAlis Pro (Agilent Technologies, 2015)'
_computing_publication_material 'SHELXL-2018/3 (Sheldrick, 2018)'
_computing_structure_refinement 'SHELXL-2018/3 (Sheldrick, 2018)'
_computing_structure_solution 'SHELXT 2014/5 (Sheldrick, 2014)'
_diffrn_ambient_temperature 100(2)
_diffrn_detector_area_resol_mean 5.8140
_diffrn_measured_fraction_theta_full 0.983
_diffrn_measured_fraction_theta_max 0.958
_diffrn_measurement_device_type 'Microfocus rotating Cu anode Rigaku FRX 3kW'
_diffrn_measurement_method \w-scans
_diffrn_radiation_type CuK\a
_diffrn_radiation_wavelength 1.54184
_diffrn_reflns_av_R_equivalents 0.0617
_diffrn_reflns_av_unetI/netI 0.0522
_diffrn_reflns_Laue_measured_fraction_full 0.983
_diffrn_reflns_Laue_measured_fraction_max 0.958
_diffrn_reflns_limit_h_max 21
_diffrn_reflns_limit_h_min -21
_diffrn_reflns_limit_k_max 22
_diffrn_reflns_limit_k_min -20
_diffrn_reflns_limit_l_max 28
_diffrn_reflns_limit_l_min -28
_diffrn_reflns_number 79828
_diffrn_reflns_point_group_measured_fraction_full 0.983
_diffrn_reflns_point_group_measured_fraction_max 0.958
_diffrn_reflns_theta_full 67.684
_diffrn_reflns_theta_max 73.618
_diffrn_reflns_theta_min 1.988
_diffrn_source 'fine-focus sealed X-ray tube'
_exptl_absorpt_coefficient_mu 1.983
_exptl_absorpt_correction_T_max 1.000
_exptl_absorpt_correction_T_min 0.849
_exptl_absorpt_correction_type multi-scan
_exptl_absorpt_process_details
;
CrysAlisPro 1.171.38.43 (Rigaku Oxford Diffraction, 2015)
Empirical absorption correction using spherical harmonics,
 implemented in SCALE3 ABSPACK scaling algorithm.
;
_exptl_crystal_colour yellow
_exptl_crystal_density_diffrn 1.226
_exptl_crystal_description plate
_exptl_crystal_F_000 2723
_exptl_crystal_size_max 0.300
_exptl_crystal_size_mid 0.070
_exptl_crystal_size_min 0.030
_refine_diff_density_max 1.101
_refine_diff_density_min -0.954
_refine_diff_density_rms 0.129
_refine_ls_extinction_method none
_refine_ls_goodness_of_fit_ref 2.131
_refine_ls_hydrogen_treatment constr
_refine_ls_matrix_type full
_refine_ls_number_parameters 1440
_refine_ls_number_reflns 26994
_refine_ls_number_restraints 47
_refine_ls_restrained_S_all 2.131
_refine_ls_R_factor_all 0.1799
_refine_ls_R_factor_gt 0.1523
_refine_ls_shift/su_max 0.005
_refine_ls_shift/su_mean 0.000
_refine_ls_structure_factor_coef Fsqd
_refine_ls_weighting_details 'w=1/[\s^2^(Fo^2^)+(0.1000P)^2^] where P=(Fo^2^+2Fc^2^)/3'
_refine_ls_weighting_scheme calc
_refine_ls_wR_factor_gt 0.3751
_refine_ls_wR_factor_ref 0.3988
_reflns_Friedel_coverage 0.000
_reflns_number_gt 17895
_reflns_number_total 26994
_reflns_threshold_expression 'I > 2\s(I)'
_cod_data_source_file c9sc01322a2.cif
_cod_data_source_block 4
_cod_database_code 1551310
_shelx_shelxl_version_number 2018/3
_shelx_space_group_comment
;
The symmetry employed for this shelxl refinement is uniquely defined
by the following loop, which should always be used as a source of
symmetry information in preference to the above space-group names.
They are only intended as comments.
;
_shelx_estimated_absorpt_t_min 0.588
_shelx_estimated_absorpt_t_max 0.943

loop_
_space_group_symop_operation_xyz
'x, y, z'
'-x, -y, -z'

loop_
_atom_site_label
_atom_site_type_symbol
_atom_site_fract_x
_atom_site_fract_y
_atom_site_fract_z
_atom_site_U_iso_or_equiv
_atom_site_adp_type
_atom_site_occupancy
_atom_site_site_symmetry_order
_atom_site_calc_flag
_atom_site_refinement_flags_posn
_atom_site_refinement_flags_adp
_atom_site_refinement_flags_occupancy
_atom_site_disorder_assembly
_atom_site_disorder_group
Cl1R Cl 0.86427(18) 0.68113(19) 0.72263(14) 0.1371(9) Uani 1 1 d . . . . .
Cl2R Cl 0.8753(4) 0.8026(3) 0.8180(2) 0.255(3) Uani 1 1 d . . . . .
Cl3R Cl 0.7265(2) 0.68211(18) 0.77090(14) 0.1360(9) Uani 1 1 d . . . . .
C1R C 0.8122(6) 0.7408(6) 0.7562(4) 0.111(3) Uani 1 1 d . . . . .
H1R H 0.794955 0.772165 0.726642 0.133 Uiso 1 1 calc R U . . .
Cl4R Cl 0.27301(14) 0.49947(13) 0.82361(14) 0.1199(8) Uani 1 1 d . . . . .
Cl5R Cl 0.14222(16) 0.3796(2) 0.82980(14) 0.1392(10) Uani 1 1 d . . . . .
Cl6R Cl 0.1679(2) 0.4093(3) 0.71593(14) 0.1599(13) Uani 1 1 d . . . . .
C2R C 0.2117(5) 0.4099(5) 0.7894(4) 0.099(2) Uani 1 1 d . . . . .
H2R H 0.245469 0.372540 0.788000 0.119 Uiso 1 1 calc R U . . .
Si1C Si 0.1785(2) 1.0240(2) 0.04582(11) 0.1283(11) Uani 1 1 d D . . . .
O1B O 0.7960(5) 1.1218(8) 0.5749(6) 0.089(4) Uani 0.63(2) 1 d . . P A 1
O1C O 0.4726(2) 1.24320(19) 0.44073(14) 0.0611(9) Uani 1 1 d . . . . .
O2B O 0.6811(6) 1.0394(7) 0.5625(7) 0.077(3) Uani 0.63(2) 1 d . . P A 1
O2C O 0.4580(3) 0.7723(2) 0.76001(16) 0.0686(10) Uani 1 1 d . . . . .
O3B O 0.3615(3) 1.0451(2) 0.5576(2) 0.0775(11) Uani 1 1 d . . . . .
O3C O 0.9880(3) 0.8049(3) 0.6328(2) 0.0956(15) Uani 1 1 d . . . . .
O4B O 0.7298(2) 0.8613(2) 0.71268(19) 0.0723(10) Uani 1 1 d . . . . .
O4C O 0.8659(6) 0.8590(7) 0.2651(5) 0.173(4) Uani 1 1 d . . . . .
O5B O 0.7831(4) 0.7269(3) 0.4395(2) 0.1016(17) Uani 1 1 d . . . . .
O5C O 0.2143(4) 0.9582(3) 0.2112(2) 0.0972(16) Uani 1 1 d . . . . .
O6B O 0.6407(3) 0.9657(3) 0.18039(17) 0.0788(11) Uani 1 1 d . . . . .
O6C O 0.5932(3) 0.5396(2) 0.37631(16) 0.0712(10) Uani 1 1 d . . . . .
O7B O 0.2846(3) 0.7776(3) 0.34565(18) 0.0788(12) Uani 1 1 d . . . . .
O7C O 0.4547(2) 0.8665(2) -0.02835(13) 0.0599(8) Uani 1 1 d . . . . .
O8B O 0.6568(3) 0.6765(2) 0.20405(16) 0.0703(10) Uani 1 1 d . . . . .
O8C O 0.2047(3) 0.5349(3) 0.33593(19) 0.0816(12) Uani 1 1 d . . . . .
O9B O 0.2311(3) 0.7808(3) 0.08533(19) 0.0750(11) Uani 1 1 d . . . . .
O9C O 0.6382(2) 0.6222(2) -0.00470(17) 0.0662(9) Uani 1 1 d . . . . .
O10B O 0.4176(3) 0.4660(2) 0.23262(18) 0.0740(11) Uani 1 1 d . . . . .
O11B O 0.3656(3) 0.6568(2) -0.07004(17) 0.0744(11) Uani 1 1 d . U . . .
C63A C 0.2319(4) 0.6266(4) -0.0315(3) 0.0800(16) Uani 1 1 d . U . . .
H63A H 0.217672 0.598946 -0.073425 0.120 Uiso 1 1 calc R U . . .
H63B H 0.240975 0.681913 -0.030614 0.120 Uiso 1 1 calc R U . . .
H63C H 0.188828 0.609794 -0.011103 0.120 Uiso 1 1 calc R U . . .
N1B N 0.7245(3) 1.0959(3) 0.5545(2) 0.0681(12) Uani 1 1 d . . . . .
O12B O 0.3022(3) 0.6107(2) -0.00172(17) 0.0694(9) Uani 1 1 d . U . . .
N2B N 0.5601(3) 1.0972(2) 0.54228(16) 0.0554(10) Uani 1 1 d . . . . .
N3B N 0.4687(3) 1.0075(2) 0.60064(16) 0.0522(9) Uani 1 1 d . . . . .
H3B H 0.519516 1.012692 0.601823 0.063 Uiso 1 1 calc R U . . .
N4B N 0.5601(3) 0.9255(2) 0.65888(16) 0.0511(9) Uani 1 1 d . . . . .
N5B N 0.7157(3) 0.9431(2) 0.6502(2) 0.0603(10) Uani 1 1 d . . . . .
H5B H 0.682520 0.961208 0.626656 0.072 Uiso 1 1 calc R U . . .
N6B N 0.7914(3) 0.8752(2) 0.55986(19) 0.0620(11) Uani 1 1 d . . . . .
N7B N 0.7244(3) 0.8261(3) 0.4434(2) 0.0716(13) Uani 1 1 d . . . . .
H7B H 0.724645 0.870614 0.464639 0.086 Uiso 1 1 calc R U . . .
N8B N 0.6518(3) 0.8649(3) 0.30176(19) 0.0732(13) Uani 1 1 d . . . . .
N9B N 0.5486(3) 0.9162(3) 0.23027(18) 0.0693(13) Uani 1 1 d . . . . .
H9B H 0.537868 0.887857 0.257132 0.083 Uiso 1 1 calc R U . . .
N10B N 0.4083(3) 0.8723(2) 0.25944(17) 0.0667(13) Uani 1 1 d . . . . .
N11B N 0.3982(3) 0.7601(2) 0.31879(17) 0.0616(11) Uani 1 1 d . . . . .
H11B H 0.431053 0.776390 0.296047 0.074 Uiso 1 1 calc R U . . .
N12B N 0.5063(3) 0.6928(2) 0.28339(15) 0.0549(10) Uani 1 1 d . . . . .
N13B N 0.5501(3) 0.7257(2) 0.18292(16) 0.0545(9) Uani 1 1 d . . . . .
H13B H 0.505896 0.728883 0.194586 0.065 Uiso 1 1 calc R U . . .
N14B N 0.4290(3) 0.7646(2) 0.11976(15) 0.0518(9) Uani 1 1 d . . . . .
N15B N 0.2926(3) 0.7209(3) 0.15171(19) 0.0636(11) Uani 1 1 d . . . . .
H15B H 0.338811 0.714763 0.168356 0.076 Uiso 1 1 calc R U . . .
N16B N 0.3057(3) 0.5979(2) 0.19544(18) 0.0592(10) Uani 1 1 d . . . . .
N17B N 0.4200(3) 0.5423(2) 0.16303(17) 0.0573(10) Uani 1 1 d . . . . .
H17B H 0.401559 0.579592 0.150292 0.069 Uiso 1 1 calc R U . . .
N18B N 0.4283(3) 0.5751(2) 0.05525(17) 0.0546(9) Uani 1 1 d . . . . .
C1A C 0.6883(4) 1.1446(3) 0.5190(2) 0.0617(13) Uani 1 1 d . . . . .
C1B C 0.4319(3) 1.0480(3) 0.5661(2) 0.0570(12) Uani 1 1 d . . . . .
C1C C 0.3963(4) 1.2547(3) 0.4423(2) 0.0667(15) Uani 1 1 d . . . . .
H1CA H 0.394318 1.276231 0.484070 0.080 Uiso 1 1 calc R U . . .
H1CB H 0.356326 1.204773 0.429240 0.080 Uiso 1 1 calc R U . . .
C2A C 0.7360(4) 1.1903(3) 0.4910(3) 0.0731(15) Uani 1 1 d . . . . .
H2A H 0.789932 1.189039 0.495114 0.088 Uiso 1 1 calc R U . . .
C2B C 0.6881(3) 0.8956(3) 0.6845(2) 0.0581(11) Uani 1 1 d . . . . .
C2C C 0.3771(4) 1.3094(3) 0.4012(2) 0.0691(15) Uani 1 1 d . . . . .
H2C H 0.379761 1.286121 0.359578 0.083 Uiso 1 1 calc R U . . .
C3A C 0.7070(4) 1.2388(3) 0.4564(3) 0.0742(16) Uani 1 1 d . . . . .
H3A H 0.740990 1.270880 0.437551 0.089 Uiso 1 1 calc R U . . .
C3B C 0.7982(3) 0.9655(3) 0.6509(3) 0.0662(13) Uani 1 1 d . . . . .
H3BA H 0.827749 0.979460 0.693206 0.079 Uiso 1 1 calc R U . . .
H3BB H 0.808865 1.012025 0.632949 0.079 Uiso 1 1 calc R U . . .
C3C C 0.4381(4) 1.3871(3) 0.4196(3) 0.0749(16) Uani 1 1 d . . . . .
H3CA H 0.435067 1.412326 0.459588 0.112 Uiso 1 1 calc R U . . .
H3CB H 0.426927 1.419468 0.390353 0.112 Uiso 1 1 calc R U . . .
H3CC H 0.491219 1.379213 0.420571 0.112 Uiso 1 1 calc R U . . .
C4A C 0.6287(5) 1.2397(3) 0.4500(2) 0.0730(17) Uani 1 1 d . . . . .
H4A H 0.608750 1.272506 0.426172 0.088 Uiso 1 1 calc R U . . .
C4B C 0.7738(5) 0.7871(3) 0.4664(3) 0.0794(18) Uani 1 1 d . . . . .
C4C C 0.2950(5) 1.3165(4) 0.4000(3) 0.0848(19) Uani 1 1 d . . . . .
H4CA H 0.257574 1.267609 0.379740 0.127 Uiso 1 1 calc R U . . .
H4CB H 0.285333 1.357013 0.378063 0.127 Uiso 1 1 calc R U . . .
H4CC H 0.287817 1.329660 0.441251 0.127 Uiso 1 1 calc R U . . .
C5A C 0.5773(4) 1.1928(3) 0.4781(2) 0.0582(12) Uani 1 1 d . . . . .
C5B C 0.6699(5) 0.7992(3) 0.3849(2) 0.0818(19) Uani 1 1 d . . . . .
H5BA H 0.618524 0.810508 0.388487 0.098 Uiso 1 1 calc R U . . .
H5BB H 0.660689 0.742696 0.373749 0.098 Uiso 1 1 calc R U . . .
C5C C 0.4819(4) 0.7028(3) 0.7740(2) 0.0723(16) Uani 1 1 d D . . . .
C6A C 0.4976(4) 1.1933(3) 0.4730(2) 0.0611(13) Uani 1 1 d . . . . .
C6B C 0.6205(5) 0.9294(3) 0.2191(2) 0.0720(16) Uani 1 1 d . . . . .
C6C C 0.5515(5) 0.7238(4) 0.8278(3) 0.089(2) Uani 1 1 d D . . . .
H6CA H 0.596873 0.757746 0.818302 0.134 Uiso 1 1 calc R U . . .
H6CB H 0.565607 0.676884 0.836848 0.134 Uiso 1 1 calc R U . . .
H6CC H 0.536568 0.750104 0.862875 0.134 Uiso 1 1 calc R U . . .
C7A C 0.4496(4) 1.1460(3) 0.5008(2) 0.0582(12) Uani 1 1 d . . . . .
H7A H 0.395152 1.144674 0.497482 0.070 Uiso 1 1 calc R U . . .
C7B C 0.4868(4) 0.9462(3) 0.2004(2) 0.0645(14) Uani 1 1 d . . . . .
H7BA H 0.477127 0.927335 0.156432 0.077 Uiso 1 1 calc R U . . .
H7BB H 0.504300 1.002966 0.208149 0.077 Uiso 1 1 calc R U . . .
C7C C 0.4984(4) 0.6576(3) 0.7182(3) 0.0721(15) Uani 1 1 d . . . . .
H7CA H 0.452862 0.647661 0.684728 0.108 Uiso 1 1 calc R U . . .
H7CB H 0.507708 0.608622 0.726631 0.108 Uiso 1 1 calc R U . . .
H7CC H 0.545402 0.687365 0.707431 0.108 Uiso 1 1 calc R U . . .
C8A C 0.4863(4) 1.0992(3) 0.53462(19) 0.0566(12) Uani 1 1 d . . . . .
C8B C 0.3382(4) 0.7937(3) 0.3188(2) 0.0673(15) Uani 1 1 d . . . . .
C8C C 0.4067(5) 0.6575(4) 0.7891(3) 0.092(2) Uani 1 1 d . . . . .
H8CA H 0.396011 0.686189 0.825124 0.138 Uiso 1 1 calc R U . . .
H8CB H 0.413760 0.607507 0.796640 0.138 Uiso 1 1 calc R U . . .
H8CC H 0.362013 0.649693 0.755239 0.138 Uiso 1 1 calc R U . . .
C9A C 0.6077(3) 1.1430(3) 0.51410(19) 0.0566(12) Uani 1 1 d . . . . .
C9B C 0.5958(4) 0.6897(3) 0.2151(2) 0.0589(12) Uani 1 1 d . . . . .
C9C C 1.0335(4) 0.8415(5) 0.6923(4) 0.097(2) Uiso 1 1 d D . . . .
C10A C 0.4334(3) 0.9575(3) 0.6351(2) 0.0548(11) Uani 1 1 d . . . . .
C10B C 0.2911(4) 0.7629(3) 0.1088(2) 0.0624(13) Uani 1 1 d . . . . .
C10C C 1.1077(4) 0.8132(4) 0.7038(4) 0.104(2) Uiso 1 1 d D . . . .
C11A C 0.3572(3) 0.9480(3) 0.6414(2) 0.0610(12) Uani 1 1 d . . . . .
H11A H 0.325074 0.976265 0.621733 0.073 Uiso 1 1 calc R U . . .
C11B C 0.2243(4) 0.6846(4) 0.1730(3) 0.0739(15) Uani 1 1 d . . . . .
C11C C 1.0876(7) 0.7279(5) 0.7032(7) 0.152(4) Uiso 1 1 d D . . . .
C12A C 0.3250(4) 0.8975(3) 0.6761(3) 0.0684(14) Uani 1 1 d . . . . .
H12A H 0.271619 0.892474 0.679720 0.082 Uiso 1 1 calc R U . . .
C12B C 0.3923(4) 0.5128(3) 0.2078(2) 0.0597(12) Uani 1 1 d . . . . .
C12C C 1.1584(7) 0.6938(8) 0.7066(6) 0.152(4) Uiso 1 1 d D . . . .
C13A C 0.3687(4) 0.8549(3) 0.7052(2) 0.0626(13) Uani 1 1 d . . . . .
H13A H 0.345770 0.820539 0.728435 0.075 Uiso 1 1 calc R U . . .
C13B C 0.4789(4) 0.5155(3) 0.1347(2) 0.0604(12) Uani 1 1 d . . . . .
H13C H 0.460886 0.459250 0.119822 0.072 Uiso 1 1 calc R U . . .
H13D H 0.529434 0.526521 0.164429 0.072 Uiso 1 1 calc R U . . .
C13C C 1.1693(7) 0.8638(8) 0.7565(5) 0.167(5) Uiso 1 1 d D . . . .
C14A C 0.4475(3) 0.8631(3) 0.70006(19) 0.0537(11) Uani 1 1 d . . . . .
C14C C 1.1481(12) 0.8958(12) 0.8143(7) 0.210(7) Uiso 1 1 d D . . . .
C15A C 0.4953(4) 0.8203(3) 0.72883(19) 0.0592(13) Uani 1 1 d . . . . .
C15C C 0.9212(12) 0.8227(11) 0.2911(9) 0.204(7) Uiso 1 1 d D . . . .
C16A C 0.5731(4) 0.8317(3) 0.7235(2) 0.0605(13) Uani 1 1 d . . . . .
H16A H 0.606653 0.804813 0.743337 0.073 Uiso 1 1 calc R U . . .
C16C C 0.9731(15) 0.8301(12) 0.2454(10) 0.314(15) Uiso 1 1 d D . . . .
C17A C 0.6021(3) 0.8843(3) 0.6879(2) 0.0591(12) Uani 1 1 d . . . . .
C17C C 1.0082(19) 0.9128(14) 0.2430(11) 0.44(2) Uiso 1 1 d D . . . .
C18A C 0.4827(3) 0.9145(2) 0.66479(18) 0.0514(11) Uani 1 1 d . . . . .
C18C C 0.9900(17) 0.9380(14) 0.1836(12) 0.291(13) Uiso 1 1 d D . . . .
C19A C 0.8294(4) 0.9045(3) 0.6173(2) 0.0643(13) Uani 1 1 d . . . . .
C19C C 1.0431(19) 0.800(2) 0.2677(16) 0.42(2) Uiso 1 1 d D . . . .
C20A C 0.8944(4) 0.8830(4) 0.6438(2) 0.0719(15) Uani 1 1 d . . . . .
H20A H 0.919601 0.905045 0.684444 0.086 Uiso 1 1 calc R U . . .
C20C C 1.0529(17) 0.7517(16) 0.3155(13) 0.287(13) Uiso 1 1 d D . . . .
C21A C 0.9230(4) 0.8295(4) 0.6113(3) 0.0765(16) Uani 1 1 d . . . . .
C21C C 0.2092(6) 1.0072(5) 0.1664(3) 0.093(2) Uani 1 1 d . . . . .
H21A H 0.260827 1.044805 0.172280 0.112 Uiso 1 1 calc R U . . .
H21B H 0.169148 1.036236 0.172757 0.112 Uiso 1 1 calc R U . . .
C22A C 0.8853(4) 0.7972(4) 0.5526(3) 0.0771(16) Uani 1 1 d . . . . .
H22A H 0.903175 0.759816 0.528914 0.093 Uiso 1 1 calc R U . . .
C22C C 0.1879(5) 0.9635(5) 0.1041(3) 0.097(2) Uani 1 1 d . . . . .
H22B H 0.136965 0.925004 0.098743 0.116 Uiso 1 1 calc R U . . .
H22C H 0.228619 0.935389 0.097692 0.116 Uiso 1 1 calc R U . . .
C23A C 0.8188(4) 0.8225(3) 0.5298(2) 0.0662(14) Uani 1 1 d . . . . .
C23C C 0.2781(8) 1.0988(8) 0.0622(7) 0.156(4) Uiso 1 1 d D . . . .
C24A C 0.6989(5) 0.8347(4) 0.3361(3) 0.0791(18) Uani 1 1 d . . . . .
C24C C 0.1557(9) 0.9575(9) -0.0311(7) 0.163(5) Uiso 1 1 d . . . . .
C25A C 0.7707(7) 0.8305(5) 0.3263(3) 0.108(3) Uani 1 1 d . . . . .
H25A H 0.802840 0.806065 0.350216 0.129 Uiso 1 1 calc R U . . .
C25C C 0.0945(8) 1.0720(9) 0.0468(7) 0.170(5) Uiso 1 1 d D . . . .
C26A C 0.7958(7) 0.8626(7) 0.2806(5) 0.129(4) Uani 1 1 d . . . . .
C26C C 0.6635(4) 0.5199(4) 0.3657(3) 0.0768(15) Uiso 1 1 d . . . . .
C27A C 0.7455(6) 0.8955(6) 0.2441(3) 0.104(3) Uani 1 1 d . . . . .
H27A H 0.760895 0.916457 0.211243 0.125 Uiso 1 1 calc R U . . .
C27C C 0.6862(4) 0.4729(4) 0.4124(3) 0.0862(18) Uiso 1 1 d D . . . .
C28A C 0.6772(5) 0.8961(4) 0.2573(2) 0.0753(16) Uani 1 1 d . . . . .
C28C C 0.7602(5) 0.4479(5) 0.3993(4) 0.104(2) Uiso 1 1 d D . . . .
C29A C 0.4113(4) 0.9225(3) 0.22173(19) 0.0633(14) Uani 1 1 d . . . . .
C29C C 0.7009(5) 0.5200(5) 0.4759(4) 0.0913(19) Uiso 1 1 d . . . . .
C30A C 0.3469(4) 0.9518(3) 0.2021(2) 0.0703(16) Uani 1 1 d . . . . .
H30A H 0.349868 0.985242 0.174048 0.084 Uiso 1 1 calc R U . . .
C30C C 0.3974(4) 0.8921(3) -0.0701(2) 0.0652(14) Uani 1 1 d . . . . .
C31A C 0.2797(5) 0.9319(4) 0.2237(2) 0.0794(18) Uani 1 1 d . . . . .
C31C C 0.4446(5) 0.9145(4) -0.1161(2) 0.0809(18) Uani 1 1 d . . . . .
H31A H 0.489098 0.958830 -0.097252 0.121 Uiso 1 1 calc R U . . .
H31B H 0.410680 0.928074 -0.149101 0.121 Uiso 1 1 calc R U . . .
H31C H 0.464748 0.871299 -0.132033 0.121 Uiso 1 1 calc R U . . .
C32A C 0.2785(5) 0.8816(4) 0.2650(3) 0.0769(17) Uani 1 1 d . . . . .
H32A H 0.233821 0.868193 0.282546 0.092 Uiso 1 1 calc R U . . .
C32C C 0.3233(4) 0.8265(4) -0.0992(2) 0.0787(17) Uani 1 1 d . . . . .
H32B H 0.338533 0.777738 -0.105808 0.118 Uiso 1 1 calc R U . . .
H32C H 0.298661 0.836344 -0.137841 0.118 Uiso 1 1 calc R U . . .
H32D H 0.285591 0.823697 -0.072482 0.118 Uiso 1 1 calc R U . . .
C33A C 0.3415(4) 0.8533(3) 0.2792(2) 0.0697(16) Uani 1 1 d . . . . .
C33C C 0.3758(4) 0.9610(3) -0.0378(3) 0.0719(15) Uani 1 1 d . . . . .
H33A H 0.345855 0.945344 -0.007729 0.108 Uiso 1 1 calc R U . . .
H33B H 0.343500 0.981794 -0.067046 0.108 Uiso 1 1 calc R U . . .
H33C H 0.424237 1.000521 -0.017874 0.108 Uiso 1 1 calc R U . . .
C34A C 0.4173(3) 0.7029(3) 0.34921(19) 0.0561(12) Uani 1 1 d . . . . .
C34C C 0.1463(4) 0.5721(4) 0.3548(3) 0.0844(17) Uiso 1 1 d D . . . .
C35A C 0.3824(4) 0.6789(3) 0.3947(2) 0.0620(13) Uani 1 1 d . . . . .
H35A H 0.340839 0.699235 0.405997 0.074 Uiso 1 1 calc R U . . .
C35C C 0.1225(5) 0.5401(4) 0.4078(3) 0.099(2) Uiso 1 1 d D . . . .
C36A C 0.4089(4) 0.6243(3) 0.4241(2) 0.0669(15) Uani 1 1 d . . . . .
H36A H 0.384240 0.607732 0.455146 0.080 Uiso 1 1 calc R U . . .
C36C C 0.0771(6) 0.5903(6) 0.4380(5) 0.134(3) Uiso 1 1 d D . . . .
C37A C 0.4684(4) 0.5940(3) 0.4099(2) 0.0649(14) Uani 1 1 d . . . . .
H37A H 0.485959 0.558072 0.431426 0.078 Uiso 1 1 calc R U . . .
C37C C -0.0052(7) 0.5776(9) 0.4010(7) 0.166(5) Uiso 1 1 d D . . . .
C38A C 0.5044(3) 0.6167(3) 0.36234(19) 0.0560(12) Uani 1 1 d . . . . .
C38C C 0.0871(6) 0.4543(4) 0.3903(4) 0.116(3) Uiso 1 1 d D . . . .
C39A C 0.5671(4) 0.5889(3) 0.3444(2) 0.0637(14) Uani 1 1 d . . . . .
C39C C 0.0652(8) 0.4146(7) 0.4405(5) 0.145(4) Uiso 1 1 d D . . . .
C40A C 0.5962(4) 0.6121(3) 0.2963(2) 0.0582(12) Uani 1 1 d . . . . .
H40A H 0.637671 0.593523 0.282921 0.070 Uiso 1 1 calc R U . . .
C41A C 0.5627(3) 0.6640(3) 0.26775(19) 0.0565(12) Uani 1 1 d . . . . .
C41C C 0.7077(4) 0.6035(4) 0.0262(3) 0.0743(15) Uiso 1 1 d . . . . .
C42A C 0.4765(3) 0.6699(3) 0.33095(18) 0.0550(12) Uani 1 1 d . . . . .
C42C C 0.7740(4) 0.6274(3) -0.0065(3) 0.0854(18) Uiso 1 1 d D . . . .
C43A C 0.5637(3) 0.7594(3) 0.13244(19) 0.0540(11) Uani 1 1 d . . . . .
C43C C 0.7973(5) 0.7132(3) -0.0035(4) 0.101(2) Uiso 1 1 d D . . . .
C44A C 0.6343(4) 0.7726(3) 0.1145(2) 0.0601(12) Uani 1 1 d . . . . .
H44A H 0.677811 0.758054 0.135764 0.072 Uiso 1 1 calc R U . . .
C44C C 0.8327(6) 0.7605(6) 0.0585(4) 0.111(3) Uiso 1 1 d . . . . .
C45A C 0.6426(4) 0.8076(3) 0.0645(2) 0.0617(12) Uani 1 1 d . . . . .
H45A H 0.692050 0.817098 0.052551 0.074 Uiso 1 1 calc R U . . .
C45C C 0.7536(4) 0.5829(5) -0.0706(4) 0.097(2) Uiso 1 1 d D . . . .
C46A C 0.5808(4) 0.8280(3) 0.0333(2) 0.0592(12) Uani 1 1 d . . . . .
H46A H 0.587255 0.851001 -0.000647 0.071 Uiso 1 1 calc R U . . .
C46C C 0.8236(5) 0.5819(6) -0.0999(5) 0.120(3) Uiso 1 1 d D . . . .
C47A C 0.5074(3) 0.8154(3) 0.05032(18) 0.0539(11) Uani 1 1 d . . . . .
C48A C 0.4405(3) 0.8356(3) 0.01947(18) 0.0546(12) Uani 1 1 d . . . . .
C49A C 0.3714(3) 0.8212(3) 0.0401(2) 0.0572(12) Uani 1 1 d . . . . .
H49A H 0.326233 0.835604 0.021347 0.069 Uiso 1 1 calc R U . . .
C50A C 0.3692(3) 0.7846(3) 0.08982(19) 0.0539(11) Uani 1 1 d . . . . .
C51A C 0.4977(3) 0.7799(2) 0.10075(17) 0.0511(11) Uani 1 1 d . . . . .
C52A C 0.2485(4) 0.6276(3) 0.2099(2) 0.0636(13) Uani 1 1 d . . . . .
C53A C 0.2108(4) 0.6081(4) 0.2559(2) 0.0699(14) Uani 1 1 d . . . . .
H53A H 0.169153 0.630189 0.264759 0.084 Uiso 1 1 calc R U . . .
C54A C 0.2349(4) 0.5561(4) 0.2884(2) 0.0703(15) Uani 1 1 d . . . . .
C55A C 0.2937(4) 0.5233(3) 0.2730(2) 0.0635(13) Uani 1 1 d . . . . .
H55A H 0.310793 0.486516 0.293893 0.076 Uiso 1 1 calc R U . . .
C56A C 0.3268(3) 0.5456(3) 0.2265(2) 0.0593(12) Uani 1 1 d . . . . .
C57A C 0.4911(3) 0.5559(3) 0.0829(2) 0.0557(11) Uani 1 1 d . . . . .
C58A C 0.5642(3) 0.5700(3) 0.0657(2) 0.0590(12) Uani 1 1 d . . . . .
H58A H 0.607898 0.555658 0.086938 0.071 Uiso 1 1 calc R U . . .
C59A C 0.5709(3) 0.6053(3) 0.0169(2) 0.0599(12) Uani 1 1 d . . . . .
C60A C 0.5059(3) 0.6257(3) -0.0129(2) 0.0556(11) Uani 1 1 d . . . . .
H60A H 0.509344 0.650166 -0.046410 0.067 Uiso 1 1 calc R U . . .
C61A C 0.4366(3) 0.6098(3) 0.0072(2) 0.0570(12) Uani 1 1 d . . . . .
C62A C 0.3664(4) 0.6289(3) -0.0255(2) 0.0597(11) Uani 1 1 d . U . . .
C1H C 1.1448(9) 0.9625(9) 0.5863(7) 0.159(5) Uiso 1 1 d D . . . .
C2H C 1.0931(10) 1.0122(10) 0.5631(7) 0.219(8) Uiso 1 1 d D . . . .
C3H C 1.0309(8) 0.9772(8) 0.5062(6) 0.148(4) Uiso 1 1 d D . . . .
O3W O 0.0706(17) 0.7344(17) -0.0629(13) 0.273(12) Uiso 0.596(5) 1 d . . P B 1
O2W O 0.0187(16) 0.5453(16) -0.1894(12) 0.246(11) Uiso 0.596(5) 1 d . . P B 1
O5W O 0.0377(15) 0.6448(15) -0.1394(12) 0.168(8) Uiso 0.404(5) 1 d . . P B 2
O4W O -0.0052(16) 0.4911(16) -0.1296(13) 0.181(9) Uiso 0.404(5) 1 d . . P B 2
Cl7R Cl 0.0398(5) 0.7447(5) 0.1284(4) 0.147(3) Uiso 0.404(5) 1 d . . P B 2
Cl8R Cl 0.0274(6) 0.6191(6) 0.0329(5) 0.170(3) Uiso 0.404(5) 1 d . . P B 2
Cl9R Cl 0.0113(4) 0.7637(4) 0.0052(3) 0.131(2) Uiso 0.404(5) 1 d . . P B 2
C3R C 0.0523(15) 0.7128(14) 0.0550(11) 0.112(7) Uiso 0.404(5) 1 d . . P B 2
H3R H 0.110616 0.728533 0.057189 0.135 Uiso 0.404(5) 1 calc R U P B 2
O1BB O 0.7854(6) 1.0749(9) 0.5415(7) 0.063(5) Uani 0.37(2) 1 d . . P A 2
O2BB O 0.6935(8) 1.0681(9) 0.5944(9) 0.060(4) Uani 0.37(2) 1 d . . P A 2

loop_
_atom_site_aniso_label
_atom_site_aniso_U_11
_atom_site_aniso_U_22
_atom_site_aniso_U_33
_atom_site_aniso_U_23
_atom_site_aniso_U_13
_atom_site_aniso_U_12
Cl1R 0.129(2) 0.156(2) 0.140(2) 0.0344(18) 0.0120(16) 0.0736(17)
Cl2R 0.359(7) 0.170(3) 0.175(4) -0.047(3) -0.126(4) 0.131(4)
Cl3R 0.170(2) 0.132(2) 0.141(2) 0.0716(17) 0.0499(18) 0.0698(18)
C1R 0.133(7) 0.108(6) 0.103(6) 0.037(5) 0.008(5) 0.054(5)
Cl4R 0.1054(15) 0.0821(12) 0.167(2) 0.0341(13) 0.0155(14) 0.0170(10)
Cl5R 0.1127(17) 0.166(3) 0.132(2) 0.0701(18) 0.0150(14) 0.0017(16)
Cl6R 0.153(3) 0.216(4) 0.1070(18) 0.057(2) 0.0120(16) 0.033(2)
C2R 0.101(5) 0.092(5) 0.109(6) 0.032(4) 0.010(4) 0.034(4)
Si1C 0.142(2) 0.200(3) 0.0727(12) 0.0524(16) 0.0220(13) 0.089(2)
O1B 0.086(6) 0.096(8) 0.101(7) 0.042(7) 0.030(5) 0.031(5)
O1C 0.096(3) 0.0432(17) 0.0419(15) 0.0172(13) 0.0055(15) 0.0150(16)
O2B 0.097(6) 0.063(5) 0.084(7) 0.032(5) 0.032(5) 0.023(4)
O2C 0.109(3) 0.0512(19) 0.0577(19) 0.0278(15) 0.0262(19) 0.0257(18)
O3B 0.081(3) 0.065(2) 0.088(3) 0.045(2) 0.005(2) 0.0109(19)
O3C 0.093(3) 0.128(4) 0.066(2) 0.002(2) -0.008(2) 0.059(3)
O4B 0.078(3) 0.058(2) 0.076(2) 0.0242(18) -0.0048(19) 0.0167(17)
O4C 0.145(7) 0.227(10) 0.200(9) 0.106(8) 0.062(7) 0.097(7)
O5B 0.165(5) 0.073(3) 0.058(2) 0.002(2) -0.015(3) 0.051(3)
O5C 0.142(4) 0.108(4) 0.074(3) 0.039(3) 0.034(3) 0.076(3)
O6B 0.118(3) 0.075(3) 0.055(2) 0.0278(18) 0.020(2) 0.036(2)
O6C 0.119(3) 0.056(2) 0.0488(17) 0.0253(15) 0.0154(19) 0.036(2)
O7B 0.122(4) 0.076(3) 0.062(2) 0.0237(19) 0.042(2) 0.048(2)
O7C 0.089(2) 0.060(2) 0.0375(15) 0.0230(14) 0.0105(15) 0.0263(17)
O8B 0.101(3) 0.073(2) 0.0546(19) 0.0312(17) 0.0204(19) 0.043(2)
O8C 0.100(3) 0.102(3) 0.063(2) 0.038(2) 0.042(2) 0.034(2)
O9B 0.084(3) 0.080(3) 0.075(2) 0.036(2) 0.016(2) 0.033(2)
O9C 0.082(3) 0.061(2) 0.062(2) 0.0131(16) 0.0268(18) 0.0206(17)
O10B 0.111(3) 0.062(2) 0.065(2) 0.0287(18) 0.031(2) 0.035(2)
O11B 0.104(3) 0.077(3) 0.0523(19) 0.0268(17) 0.0201(19) 0.032(2)
C63A 0.084(4) 0.083(4) 0.077(4) 0.023(3) 0.014(3) 0.027(3)
N1B 0.081(4) 0.057(3) 0.068(3) 0.014(2) 0.020(2) 0.017(2)
O12B 0.085(2) 0.067(2) 0.063(2) 0.0190(17) 0.0205(18) 0.0250(18)
N2B 0.081(3) 0.042(2) 0.0393(17) 0.0137(15) 0.0072(17) 0.0082(18)
N3B 0.077(3) 0.0407(19) 0.0387(17) 0.0146(14) 0.0084(16) 0.0123(17)
N4B 0.073(3) 0.0355(18) 0.0395(17) 0.0074(13) 0.0021(16) 0.0098(16)
N5B 0.068(3) 0.046(2) 0.065(2) 0.0172(18) 0.0018(19) 0.0138(18)
N6B 0.075(3) 0.049(2) 0.054(2) 0.0108(17) -0.0061(19) 0.0124(19)
N7B 0.099(4) 0.049(2) 0.055(2) 0.0140(18) -0.014(2) 0.016(2)
N8B 0.107(4) 0.057(3) 0.047(2) 0.0156(19) -0.010(2) 0.020(2)
N9B 0.104(4) 0.059(3) 0.0397(19) 0.0198(17) 0.001(2) 0.015(2)
N10B 0.122(4) 0.051(2) 0.0325(17) 0.0101(16) 0.013(2) 0.034(2)
N11B 0.104(3) 0.051(2) 0.0387(18) 0.0165(16) 0.0210(19) 0.028(2)
N12B 0.086(3) 0.047(2) 0.0311(16) 0.0116(14) 0.0079(17) 0.0178(19)
N13B 0.080(3) 0.052(2) 0.0383(17) 0.0192(15) 0.0112(17) 0.0231(18)
N14B 0.080(3) 0.0421(19) 0.0354(16) 0.0096(14) 0.0107(17) 0.0192(17)
N15B 0.085(3) 0.064(3) 0.051(2) 0.0238(19) 0.019(2) 0.026(2)
N16B 0.081(3) 0.055(2) 0.0465(19) 0.0138(17) 0.0198(19) 0.021(2)
N17B 0.088(3) 0.049(2) 0.0470(19) 0.0154(16) 0.0267(19) 0.0279(19)
N18B 0.081(3) 0.044(2) 0.0442(18) 0.0094(15) 0.0202(18) 0.0203(18)
C1A 0.087(4) 0.048(3) 0.050(2) 0.011(2) 0.018(2) 0.013(2)
C1B 0.072(4) 0.046(2) 0.048(2) 0.0170(19) 0.003(2) 0.007(2)
C1C 0.109(5) 0.041(2) 0.045(2) 0.0163(19) 0.007(2) 0.010(2)
C2A 0.094(4) 0.058(3) 0.075(3) 0.019(3) 0.033(3) 0.020(3)
C2B 0.071(3) 0.043(2) 0.055(2) 0.0098(19) 0.002(2) 0.012(2)
C2C 0.107(5) 0.044(3) 0.053(3) 0.019(2) 0.003(3) 0.016(3)
C3A 0.103(5) 0.054(3) 0.079(4) 0.027(3) 0.043(3) 0.020(3)
C3B 0.076(4) 0.049(3) 0.067(3) 0.012(2) -0.004(2) 0.014(2)
C3C 0.113(5) 0.044(3) 0.062(3) 0.018(2) 0.008(3) 0.011(3)
C4A 0.129(6) 0.041(3) 0.054(3) 0.016(2) 0.026(3) 0.021(3)
C4B 0.119(5) 0.057(3) 0.052(3) 0.010(2) -0.008(3) 0.021(3)
C4C 0.125(6) 0.057(3) 0.073(4) 0.027(3) 0.004(3) 0.027(3)
C5A 0.094(4) 0.039(2) 0.040(2) 0.0089(17) 0.013(2) 0.014(2)
C5B 0.123(5) 0.057(3) 0.051(3) 0.019(2) -0.018(3) 0.013(3)
C5C 0.121(5) 0.048(3) 0.060(3) 0.029(2) 0.026(3) 0.030(3)
C6A 0.103(4) 0.039(2) 0.038(2) 0.0120(17) 0.006(2) 0.013(2)
C6B 0.116(5) 0.055(3) 0.043(2) 0.012(2) 0.000(3) 0.030(3)
C6C 0.144(7) 0.069(4) 0.059(3) 0.028(3) 0.009(3) 0.033(4)
C7A 0.084(3) 0.041(2) 0.042(2) 0.0141(18) 0.002(2) 0.007(2)
C7B 0.113(4) 0.044(2) 0.034(2) 0.0132(17) 0.002(2) 0.021(2)
C7C 0.104(4) 0.047(3) 0.066(3) 0.019(2) 0.017(3) 0.017(3)
C8A 0.088(4) 0.040(2) 0.0350(19) 0.0105(16) 0.003(2) 0.007(2)
C8B 0.115(5) 0.051(3) 0.044(2) 0.012(2) 0.019(3) 0.034(3)
C8C 0.147(7) 0.061(4) 0.088(4) 0.041(3) 0.050(4) 0.030(4)
C9A 0.088(4) 0.039(2) 0.038(2) 0.0077(17) 0.011(2) 0.009(2)
C9B 0.089(4) 0.051(3) 0.043(2) 0.0182(19) 0.012(2) 0.025(2)
C10A 0.079(3) 0.043(2) 0.040(2) 0.0142(17) 0.010(2) 0.009(2)
C10B 0.092(4) 0.052(3) 0.048(2) 0.012(2) 0.017(2) 0.024(2)
C11A 0.075(4) 0.049(3) 0.061(3) 0.020(2) 0.012(2) 0.015(2)
C11B 0.093(4) 0.075(4) 0.074(3) 0.032(3) 0.040(3) 0.034(3)
C12A 0.079(4) 0.067(3) 0.067(3) 0.029(3) 0.021(3) 0.020(3)
C12B 0.093(4) 0.042(2) 0.047(2) 0.0092(18) 0.020(2) 0.018(2)
C13A 0.092(4) 0.047(3) 0.053(2) 0.018(2) 0.021(2) 0.017(2)
C13B 0.088(4) 0.051(3) 0.047(2) 0.0087(19) 0.020(2) 0.024(2)
C14A 0.082(3) 0.041(2) 0.0369(19) 0.0111(16) 0.011(2) 0.013(2)
C15A 0.105(4) 0.039(2) 0.038(2) 0.0149(17) 0.013(2) 0.023(2)
C16A 0.090(4) 0.042(2) 0.046(2) 0.0129(18) 0.001(2) 0.018(2)
C17A 0.089(4) 0.037(2) 0.046(2) 0.0085(17) 0.001(2) 0.013(2)
C18A 0.085(3) 0.035(2) 0.0343(18) 0.0101(15) 0.0084(19) 0.016(2)
C19A 0.075(3) 0.056(3) 0.056(3) 0.013(2) -0.001(2) 0.014(2)
C20A 0.080(4) 0.077(4) 0.052(3) 0.004(2) -0.007(2) 0.026(3)
C21A 0.073(4) 0.094(4) 0.063(3) 0.014(3) -0.005(3) 0.038(3)
C21C 0.141(7) 0.089(5) 0.066(4) 0.025(3) 0.011(4) 0.066(5)
C22A 0.097(4) 0.079(4) 0.055(3) 0.008(3) 0.004(3) 0.034(3)
C22C 0.113(6) 0.114(6) 0.072(4) 0.018(4) 0.020(4) 0.049(5)
C23A 0.085(4) 0.058(3) 0.052(3) 0.016(2) -0.005(2) 0.020(3)
C24A 0.115(5) 0.063(3) 0.057(3) 0.012(2) 0.001(3) 0.032(3)
C25A 0.153(8) 0.110(6) 0.071(4) 0.038(4) 0.006(5) 0.057(6)
C26A 0.144(9) 0.159(10) 0.131(8) 0.062(7) 0.067(7) 0.087(8)
C27A 0.136(7) 0.126(7) 0.071(4) 0.044(4) 0.025(4) 0.059(6)
C28A 0.111(5) 0.068(4) 0.048(3) 0.015(2) 0.006(3) 0.030(3)
C29A 0.113(4) 0.044(2) 0.0334(19) 0.0075(17) 0.008(2) 0.027(3)
C30A 0.123(5) 0.059(3) 0.035(2) 0.011(2) 0.008(3) 0.043(3)
C30C 0.106(4) 0.060(3) 0.040(2) 0.022(2) 0.010(2) 0.038(3)
C31A 0.134(6) 0.073(4) 0.050(3) 0.019(3) 0.024(3) 0.057(4)
C31C 0.132(6) 0.083(4) 0.050(3) 0.039(3) 0.024(3) 0.050(4)
C32A 0.127(5) 0.064(3) 0.057(3) 0.014(2) 0.030(3) 0.049(3)
C32C 0.106(5) 0.074(4) 0.048(3) 0.012(2) -0.011(3) 0.027(3)
C33A 0.125(5) 0.053(3) 0.039(2) 0.012(2) 0.018(3) 0.037(3)
C33C 0.106(5) 0.059(3) 0.060(3) 0.023(2) 0.019(3) 0.032(3)
C34A 0.092(4) 0.041(2) 0.0349(19) 0.0076(16) 0.011(2) 0.019(2)
C35A 0.100(4) 0.047(3) 0.041(2) 0.0106(18) 0.019(2) 0.018(2)
C36A 0.116(5) 0.046(3) 0.040(2) 0.0151(19) 0.023(3) 0.015(3)
C37A 0.118(5) 0.038(2) 0.038(2) 0.0131(17) 0.013(2) 0.017(2)
C38A 0.093(4) 0.038(2) 0.0343(19) 0.0091(16) 0.008(2) 0.016(2)
C39A 0.109(4) 0.041(2) 0.039(2) 0.0140(18) 0.004(2) 0.021(2)
C40A 0.091(4) 0.047(2) 0.039(2) 0.0151(18) 0.007(2) 0.025(2)
C41A 0.086(3) 0.051(3) 0.0349(19) 0.0139(18) 0.006(2) 0.021(2)
C42A 0.092(4) 0.040(2) 0.0315(18) 0.0122(16) 0.008(2) 0.012(2)
C43A 0.086(3) 0.047(2) 0.0353(19) 0.0140(17) 0.012(2) 0.027(2)
C44A 0.086(4) 0.056(3) 0.046(2) 0.019(2) 0.014(2) 0.027(2)
C45A 0.088(4) 0.056(3) 0.050(2) 0.017(2) 0.022(2) 0.026(2)
C46A 0.096(4) 0.048(3) 0.041(2) 0.0188(18) 0.017(2) 0.024(2)
C47A 0.090(4) 0.044(2) 0.0331(18) 0.0115(16) 0.014(2) 0.024(2)
C48A 0.092(4) 0.044(2) 0.0303(18) 0.0116(16) 0.008(2) 0.023(2)
C49A 0.085(4) 0.048(2) 0.039(2) 0.0104(18) 0.004(2) 0.021(2)
C50A 0.086(3) 0.045(2) 0.0349(19) 0.0109(17) 0.011(2) 0.024(2)
C51A 0.086(3) 0.040(2) 0.0306(17) 0.0083(15) 0.0118(19) 0.021(2)
C52A 0.081(4) 0.059(3) 0.055(3) 0.015(2) 0.022(2) 0.016(2)
C53A 0.092(4) 0.072(4) 0.055(3) 0.016(2) 0.031(3) 0.023(3)
C54A 0.097(4) 0.071(3) 0.048(2) 0.021(2) 0.025(3) 0.018(3)
C55A 0.088(4) 0.056(3) 0.049(2) 0.017(2) 0.020(2) 0.014(2)
C56A 0.084(4) 0.049(3) 0.047(2) 0.0110(19) 0.020(2) 0.015(2)
C57A 0.086(3) 0.040(2) 0.045(2) 0.0052(17) 0.021(2) 0.020(2)
C58A 0.084(4) 0.048(3) 0.049(2) 0.0067(19) 0.014(2) 0.026(2)
C59A 0.081(3) 0.048(3) 0.054(2) 0.004(2) 0.026(2) 0.016(2)
C60A 0.080(3) 0.051(3) 0.043(2) 0.0114(18) 0.022(2) 0.024(2)
C61A 0.087(4) 0.044(2) 0.043(2) 0.0065(18) 0.022(2) 0.018(2)
C62A 0.085(3) 0.046(3) 0.048(2) 0.0065(18) 0.014(2) 0.019(2)
O1BB 0.055(6) 0.064(9) 0.077(9) 0.026(7) 0.010(5) 0.020(5)
O2BB 0.086(8) 0.041(7) 0.061(8) 0.030(6) 0.017(6) 0.020(5)

loop_
_atom_type_symbol
_atom_type_description
_atom_type_scat_dispersion_real
_atom_type_scat_dispersion_imag
_atom_type_scat_source
C C 0.0181 0.0091 'International Tables Vol C Tables 4.2.6.8 and 6.1.1.4'
H H 0.0000 0.0000 'International Tables Vol C Tables 4.2.6.8 and 6.1.1.4'
N N 0.0311 0.0180 'International Tables Vol C Tables 4.2.6.8 and 6.1.1.4'
O O 0.0492 0.0322 'International Tables Vol C Tables 4.2.6.8 and 6.1.1.4'
Si Si 0.2541 0.3302 'International Tables Vol C Tables 4.2.6.8 and 6.1.1.4'
Cl Cl 0.3639 0.7018 'International Tables Vol C Tables 4.2.6.8 and 6.1.1.4'

loop_
_geom_angle_atom_site_label_1
_geom_angle_atom_site_label_2
_geom_angle_atom_site_label_3
_geom_angle
_geom_angle_site_symmetry_3
Cl2R C1R Cl1R 108.7(6) .
Cl2R C1R Cl3R 115.5(6) .
Cl1R C1R Cl3R 108.3(5) .
Cl2R C1R H1R 108.1 .
Cl1R C1R H1R 108.1 .
Cl3R C1R H1R 108.1 .
Cl5R C2R Cl6R 111.2(5) .
Cl5R C2R Cl4R 111.9(5) .
Cl6R C2R Cl4R 111.2(5) .
Cl5R C2R H2R 107.4 .
Cl6R C2R H2R 107.4 .
Cl4R C2R H2R 107.4 .
C22C Si1C C25C 113.4(6) .
C22C Si1C C24C 107.4(6) .
C25C Si1C C24C 106.5(7) .
C22C Si1C C23C 105.4(6) .
C25C Si1C C23C 110.9(7) .
C24C Si1C C23C 113.4(7) .
C6A O1C C1C 117.9(4) .
C15A O2C C5C 124.0(5) .
C21A O3C C9C 117.9(5) .
C26A O4C C15C 127.0(12) .
C31A O5C C21C 119.2(6) .
C39A O6C C26C 117.0(5) .
C48A O7C C30C 126.0(4) .
C54A O8C C34C 117.3(5) .
C59A O9C C41C 117.9(4) .
O12B C63A H63A 109.5 .
O12B C63A H63B 109.5 .
H63A C63A H63B 109.5 .
O12B C63A H63C 109.5 .
H63A C63A H63C 109.5 .
H63B C63A H63C 109.5 .
O2B N1B O1B 128.8(8) .
O2BB N1B O1BB 118.2(8) .
O2B N1B C1A 117.1(7) .
O1B N1B C1A 114.0(6) .
O2BB N1B C1A 121.6(7) .
O1BB N1B C1A 119.9(6) .
C62A O12B C63A 116.5(5) .
C8A N2B C9A 117.6(4) .
C1B N3B C10A 126.0(5) .
C1B N3B H3B 117.0 .
C10A N3B H3B 117.0 .
C17A N4B C18A 115.8(4) .
C2B N5B C3B 121.1(4) .
C2B N5B H5B 119.5 .
C3B N5B H5B 119.5 .
C23A N6B C19A 116.5(5) .
C4B N7B C5B 123.8(5) .
C4B N7B H7B 118.1 .
C5B N7B H7B 118.1 .
C24A N8B C28A 119.2(7) .
C6B N9B C7B 122.9(4) .
C6B N9B H9B 118.6 .
C7B N9B H9B 118.6 .
C33A N10B C29A 117.0(5) .
C8B N11B C34A 130.4(5) .
C8B N11B H11B 114.8 .
C34A N11B H11B 114.8 .
C41A N12B C42A 117.6(4) .
C9B N13B C43A 128.5(5) .
C9B N13B H13B 115.8 .
C43A N13B H13B 115.8 .
C50A N14B C51A 117.0(4) .
C10B N15B C11B 125.1(5) .
C10B N15B H15B 117.4 .
C11B N15B H15B 117.4 .
C52A N16B C56A 117.4(4) .
C12B N17B C13B 123.0(4) .
C12B N17B H17B 118.5 .
C13B N17B H17B 118.5 .
C57A N18B C61A 117.1(4) .
C2A C1A C9A 122.2(5) .
C2A C1A N1B 117.0(6) .
C9A C1A N1B 120.8(5) .
O3B C1B N3B 125.4(5) .
O3B C1B C8A 120.3(4) .
N3B C1B C8A 114.3(5) .
O1C C1C C2C 110.3(5) .
O1C C1C H1CA 109.6 .
C2C C1C H1CA 109.6 .
O1C C1C H1CB 109.6 .
C2C C1C H1CB 109.6 .
H1CA C1C H1CB 108.1 .
C1A C2A C3A 121.2(6) .
C1A C2A H2A 119.4 .
C3A C2A H2A 119.4 .
O4B C2B N5B 122.4(5) .
O4B C2B C17A 120.3(5) .
N5B C2B C17A 117.4(4) .
C4C C2C C1C 109.7(5) .
C4C C2C C3C 112.6(5) .
C1C C2C C3C 111.3(5) .
C4C C2C H2C 107.7 .
C1C C2C H2C 107.7 .
C3C C2C H2C 107.7 .
C4A C3A C2A 119.3(5) .
C4A C3A H3A 120.4 .
C2A C3A H3A 120.4 .
N5B C3B C19A 114.4(4) .
N5B C3B H3BA 108.7 .
C19A C3B H3BA 108.7 .
N5B C3B H3BB 108.7 .
C19A C3B H3BB 108.7 .
H3BA C3B H3BB 107.6 .
C2C C3C H3CA 109.5 .
C2C C3C H3CB 109.5 .
H3CA C3C H3CB 109.5 .
C2C C3C H3CC 109.5 .
H3CA C3C H3CC 109.5 .
H3CB C3C H3CC 109.5 .
C3A C4A C5A 121.2(5) .
C3A C4A H4A 119.4 .
C5A C4A H4A 119.4 .
O5B C4B N7B 124.3(5) .
O5B C4B C23A 121.3(6) .
N7B C4B C23A 114.4(5) .
C2C C4C H4CA 109.5 .
C2C C4C H4CB 109.5 .
H4CA C4C H4CB 109.5 .
C2C C4C H4CC 109.5 .
H4CA C4C H4CC 109.5 .
H4CB C4C H4CC 109.5 .
C6A C5A C4A 122.5(5) .
C6A C5A C9A 118.2(5) .
C4A C5A C9A 119.3(6) .
N7B C5B C24A 113.5(6) .
N7B C5B H5BA 108.9 .
C24A C5B H5BA 108.9 .
N7B C5B H5BB 108.9 .
C24A C5B H5BB 108.9 .
H5BA C5B H5BB 107.7 .
O2C C5C C6C 110.8(5) .
O2C C5C C7C 110.3(4) .
C6C C5C C7C 113.0(6) .
O2C C5C C8C 101.5(5) .
C6C C5C C8C 111.5(5) .
C7C C5C C8C 109.2(5) .
O1C C6A C7A 123.6(6) .
O1C C6A C5A 116.0(5) .
C7A C6A C5A 120.4(5) .
O6B C6B N9B 123.6(5) .
O6B C6B C28A 121.9(7) .
N9B C6B C28A 114.4(5) .
C5C C6C H6CA 109.5 .
C5C C6C H6CB 109.5 .
H6CA C6C H6CB 109.5 .
C5C C6C H6CC 109.5 .
H6CA C6C H6CC 109.5 .
H6CB C6C H6CC 109.5 .
C6A C7A C8A 116.1(5) .
C6A C7A H7A 122.0 .
C8A C7A H7A 122.0 .
N9B C7B C29A 111.7(4) .
N9B C7B H7BA 109.3 .
C29A C7B H7BA 109.3 .
N9B C7B H7BB 109.3 .
C29A C7B H7BB 109.3 .
H7BA C7B H7BB 107.9 .
C5C C7C H7CA 109.5 .
C5C C7C H7CB 109.5 .
H7CA C7C H7CB 109.5 .
C5C C7C H7CC 109.5 .
H7CA C7C H7CC 109.5 .
H7CB C7C H7CC 109.5 .
N2B C8A C7A 126.6(5) .
N2B C8A C1B 118.2(4) .
C7A C8A C1B 115.1(5) .
O7B C8B N11B 125.3(5) .
O7B C8B C33A 122.6(5) .
N11B C8B C33A 112.1(5) .
C5C C8C H8CA 109.5 .
C5C C8C H8CB 109.5 .
H8CA C8C H8CB 109.5 .
C5C C8C H8CC 109.5 .
H8CA C8C H8CC 109.5 .
H8CB C8C H8CC 109.5 .
N2B C9A C1A 122.1(5) .
N2B C9A C5A 121.1(5) .
C1A C9A C5A 116.8(5) .
O8B C9B N13B 125.2(4) .
O8B C9B C41A 121.7(4) .
N13B C9B C41A 113.1(5) .
O3C C9C C10C 109.1(6) .
C11A C10A N3B 123.8(5) .
C11A C10A C18A 119.6(4) .
N3B C10A C18A 116.6(5) .
O9B C10B N15B 123.6(6) .
O9B C10B C50A 122.8(4) .
N15B C10B C50A 113.5(5) .
C11C C10C C9C 110.8(7) .
C11C C10C C13C 116.9(10) .
C9C C10C C13C 112.6(8) .
C10A C11A C12A 121.5(5) .
C10A C11A H11A 119.3 .
C12A C11A H11A 119.3 .
N15B C11B C52A 107.7(5) .
C10C C11C C12C 113.6(9) .
C13A C12A C11A 121.7(6) .
C13A C12A H12A 119.2 .
C11A C12A H12A 119.2 .
O10B C12B N17B 124.7(5) .
O10B C12B C56A 122.0(4) .
N17B C12B C56A 113.2(4) .
C12A C13A C14A 118.8(5) .
C12A C13A H13A 120.6 .
C14A C13A H13A 120.6 .
N17B C13B C57A 109.1(4) .
N17B C13B H13C 109.9 .
C57A C13B H13C 109.9 .
N17B C13B H13D 109.9 .
C57A C13B H13D 109.9 .
H13C C13B H13D 108.3 .
C14C C13C C10C 122.1(13) .
C13A C14A C15A 121.3(4) .
C13A C14A C18A 121.2(4) .
C15A C14A C18A 117.4(5) .
O2C C15A C16A 126.8(5) .
O2C C15A C14A 114.2(5) .
C16A C15A C14A 119.1(4) .
O4C C15C C16C 97.0(16) .
C15A C16A C17A 118.9(5) .
C15A C16A H16A 120.6 .
C17A C16A H16A 120.6 .
C17C C16C C19C 105(2) .
C17C C16C C15C 112.3(13) .
C19C C16C C15C 106(2) .
N4B C17A C16A 125.1(6) .
N4B C17A C2B 118.2(4) .
C16A C17A C2B 116.6(5) .
C18C C17C C16C 117.7(14) .
N4B C18A C14A 123.6(4) .
N4B C18A C10A 119.1(4) .
C14A C18A C10A 117.2(5) .
N6B C19A C20A 122.6(5) .
N6B C19A C3B 116.0(5) .
C20A C19A C3B 121.3(5) .
C16C C19C C20C 129(3) .
C19A C20A C21A 119.9(5) .
C19A C20A H20A 120.1 .
C21A C20A H20A 120.1 .
O3C C21A C20A 124.8(5) .
O3C C21A C22A 115.7(6) .
C20A C21A C22A 119.5(5) .
O5C C21C C22C 112.9(6) .
O5C C21C H21A 109.0 .
C22C C21C H21A 109.0 .
O5C C21C H21B 109.0 .
C22C C21C H21B 109.0 .
H21A C21C H21B 107.8 .
C21A C22A C23A 116.3(6) .
C21A C22A H22A 121.8 .
C23A C22A H22A 121.8 .
C21C C22C Si1C 114.1(6) .
C21C C22C H22B 108.7 .
Si1C C22C H22B 108.7 .
C21C C22C H22C 108.7 .
Si1C C22C H22C 108.7 .
H22B C22C H22C 107.6 .
N6B C23A C22A 125.1(5) .
N6B C23A C4B 116.4(5) .
C22A C23A C4B 118.5(6) .
N8B C24A C25A 122.2(7) .
N8B C24A C5B 118.9(7) .
C25A C24A C5B 118.8(6) .
C24A C25A C26A 117.8(7) .
C24A C25A H25A 121.1 .
C26A C25A H25A 121.1 .
O4C C26A C25A 122.7(9) .
O4C C26A C27A 117.3(9) .
C25A C26A C27A 119.8(9) .
O6C C26C C27C 106.8(5) .
C28A C27A C26A 117.4(7) .
C28A C27A H27A 121.3 .
C26A C27A H27A 121.3 .
C26C C27C C29C 110.5(6) .
C26C C27C C28C 107.2(6) .
C29C C27C C28C 112.0(7) .
C27A C28A N8B 123.5(6) .
C27A C28A C6B 119.5(6) .
N8B C28A C6B 116.9(7) .
N10B C29A C30A 122.2(6) .
N10B C29A C7B 117.8(5) .
C30A C29A C7B 120.1(4) .
C31A C30A C29A 119.3(5) .
C31A C30A H30A 120.4 .
C29A C30A H30A 120.4 .
O7C C30C C31C 101.5(5) .
O7C C30C C33C 110.2(4) .
C31C C30C C33C 110.8(5) .
O7C C30C C32C 111.5(4) .
C31C C30C C32C 111.0(5) .
C33C C30C C32C 111.4(6) .
O5C C31A C30A 126.2(5) .
O5C C31A C32A 115.9(7) .
C30A C31A C32A 117.8(6) .
C30C C31C H31A 109.5 .
C30C C31C H31B 109.5 .
H31A C31C H31B 109.5 .
C30C C31C H31C 109.5 .
H31A C31C H31C 109.5 .
H31B C31C H31C 109.5 .
C33A C32A C31A 118.9(7) .
C33A C32A H32A 120.6 .
C31A C32A H32A 120.6 .
C30C C32C H32B 109.5 .
C30C C32C H32C 109.5 .
H32B C32C H32C 109.5 .
C30C C32C H32D 109.5 .
H32B C32C H32D 109.5 .
H32C C32C H32D 109.5 .
N10B C33A C32A 124.6(5) .
N10B C33A C8B 115.8(5) .
C32A C33A C8B 119.5(6) .
C30C C33C H33A 109.5 .
C30C C33C H33B 109.5 .
H33A C33C H33B 109.5 .
C30C C33C H33C 109.5 .
H33A C33C H33C 109.5 .
H33B C33C H33C 109.5 .
C35A C34A N11B 124.3(5) .
C35A C34A C42A 119.9(4) .
N11B C34A C42A 115.8(4) .
O8C C34C C35C 107.6(5) .
C34A C35A C36A 119.4(5) .
C34A C35A H35A 120.3 .
C36A C35A H35A 120.3 .
C34C C35C C36C 109.1(7) .
C34C C35C C38C 110.8(6) .
C36C C35C C38C 119.1(8) .
C37A C36A C35A 122.4(5) .
C37A C36A H36A 118.8 .
C35A C36A H36A 118.8 .
C37C C36C C35C 111.0(9) .
C36A C37A C38A 119.4(5) .
C36A C37A H37A 120.3 .
C38A C37A H37A 120.3 .
C39A C38A C42A 117.6(4) .
C39A C38A C37A 123.7(4) .
C42A C38A C37A 118.7(5) .
C39C C38C C35C 115.9(8) .
O6C C39A C40A 124.8(5) .
O6C C39A C38A 115.8(5) .
C40A C39A C38A 119.5(4) .
C39A C40A C41A 117.9(5) .
C39A C40A H40A 121.0 .
C41A C40A H40A 121.0 .
N12B C41A C40A 125.1(4) .
N12B C41A C9B 117.4(4) .
C40A C41A C9B 117.5(5) .
O9C C41C C42C 107.7(5) .
N12B C42A C34A 117.7(4) .
N12B C42A C38A 122.3(5) .
C34A C42A C38A 120.0(4) .
C43C C42C C45C 112.1(6) .
C43C C42C C41C 112.4(6) .
C45C C42C C41C 111.0(6) .
C44A C43A C51A 120.7(4) .
C44A C43A N13B 124.2(4) .
C51A C43A N13B 115.1(5) .
C44C C43C C42C 115.0(7) .
C43A C44A C45A 120.1(5) .
C43A C44A H44A 119.9 .
C45A C44A H44A 119.9 .
C46A C45A C44A 120.7(5) .
C46A C45A H45A 119.7 .
C44A C45A H45A 119.7 .
C46C C45C C42C 114.8(7) .
C45A C46A C47A 120.9(4) .
C45A C46A H46A 119.6 .
C47A C46A H46A 119.6 .
C46A C47A C48A 123.5(4) .
C46A C47A C51A 119.3(5) .
C48A C47A C51A 117.2(5) .
O7C C48A C49A 128.4(5) .
O7C C48A C47A 112.8(5) .
C49A C48A C47A 118.8(4) .
C48A C49A C50A 118.3(5) .
C48A C49A H49A 120.8 .
C50A C49A H49A 120.8 .
N14B C50A C49A 125.3(5) .
N14B C50A C10B 116.8(4) .
C49A C50A C10B 117.8(5) .
N14B C51A C43A 118.4(4) .
N14B C51A C47A 123.3(4) .
C43A C51A C47A 118.3(5) .
N16B C52A C53A 122.8(5) .
N16B C52A C11B 116.2(5) .
C53A C52A C11B 121.0(5) .
C54A C53A C52A 118.9(6) .
C54A C53A H53A 120.5 .
C52A C53A H53A 120.5 .
O8C C54A C55A 116.7(5) .
O8C C54A C53A 124.3(6) .
C55A C54A C53A 119.0(5) .
C56A C55A C54A 117.7(5) .
C56A C55A H55A 121.1 .
C54A C55A H55A 121.1 .
N16B C56A C55A 124.0(5) .
N16B C56A C12B 115.4(4) .
C55A C56A C12B 120.6(5) .
N18B C57A C58A 123.6(4) .
N18B C57A C13B 115.6(5) .
C58A C57A C13B 120.8(5) .
C59A C58A C57A 118.0(5) .
C59A C58A H58A 121.0 .
C57A C58A H58A 121.0 .
O9C C59A C58A 124.2(5) .
O9C C59A C60A 116.4(4) .
C58A C59A C60A 119.4(5) .
C61A C60A C59A 118.6(4) .
C61A C60A H60A 120.7 .
C59A C60A H60A 120.7 .
N18B C61A C60A 123.3(5) .
N18B C61A C62A 117.7(5) .
C60A C61A C62A 119.0(4) .
O11B C62A O12B 122.6(5) .
O11B C62A C61A 123.8(5) .
O12B C62A C61A 113.5(4) .
C1H C2H C3H 117.2(14) .
C2H C3H C3H 113.9(14) 2_776
Cl8R C3R Cl9R 115.5(15) .
Cl8R C3R Cl7R 114.3(15) .
Cl9R C3R Cl7R 110.2(14) .
Cl8R C3R H3R 105.2 .
Cl9R C3R H3R 105.2 .
Cl7R C3R H3R 105.2 .

loop_
_geom_bond_atom_site_label_1
_geom_bond_atom_site_label_2
_geom_bond_distance
_geom_bond_site_symmetry_2
Cl1R C1R 1.747(10) .
Cl2R C1R 1.723(11) .
Cl3R C1R 1.771(11) .
C1R H1R 1.0000 .
Cl4R C2R 1.733(9) .
Cl5R C2R 1.711(10) .
Cl6R C2R 1.731(9) .
C2R H2R 1.0000 .
Si1C C22C 1.864(8) .
Si1C C25C 1.885(13) .
Si1C C24C 1.913(16) .
Si1C C23C 1.917(12) .
O1B N1B 1.232(11) .
O1C C6A 1.355(6) .
O1C C1C 1.418(8) .
O2B N1B 1.201(10) .
O2C C15A 1.344(6) .
O2C C5C 1.480(6) .
O3B C1B 1.217(7) .
O3C C21A 1.366(7) .
O3C C9C 1.443(10) .
O4B C2B 1.230(6) .
O4C C26A 1.361(13) .
O4C C15C 1.40(2) .
O5B C4B 1.233(8) .
O5C C31A 1.349(9) .
O5C C21C 1.463(8) .
O6B C6B 1.239(7) .
O6C C39A 1.348(6) .
O6C C26C 1.417(8) .
O7B C8B 1.225(8) .
O7C C48A 1.343(5) .
O7C C30C 1.476(6) .
O8B C9B 1.217(7) .
O8C C54A 1.365(6) .
O8C C34C 1.444(9) .
O9B C10B 1.239(7) .
O9C C59A 1.360(7) .
O9C C41C 1.447(8) .
O10B C12B 1.214(6) .
O11B C62A 1.208(6) .
C63A O12B 1.424(8) .
C63A H63A 0.9800 .
C63A H63B 0.9800 .
C63A H63C 0.9800 .
N1B O2BB 1.261(14) .
N1B O1BB 1.287(15) .
N1B C1A 1.463(7) .
O12B C62A 1.343(7) .
N2B C8A 1.297(7) .
N2B C9A 1.366(7) .
N3B C1B 1.343(6) .
N3B C10A 1.406(6) .
N3B H3B 0.8800 .
N4B C17A 1.335(6) .
N4B C18A 1.375(7) .
N5B C2B 1.325(7) .
N5B C3B 1.427(8) .
N5B H5B 0.8800 .
N6B C23A 1.325(8) .
N6B C19A 1.346(7) .
N7B C4B 1.331(8) .
N7B C5B 1.461(7) .
N7B H7B 0.8800 .
N8B C24A 1.315(8) .
N8B C28A 1.337(8) .
N9B C6B 1.321(9) .
N9B C7B 1.443(7) .
N9B H9B 0.8800 .
N10B C33A 1.332(9) .
N10B C29A 1.349(6) .
N11B C8B 1.337(8) .
N11B C34A 1.404(6) .
N11B H11B 0.8800 .
N12B C41A 1.303(7) .
N12B C42A 1.373(6) .
N13B C9B 1.343(6) .
N13B C43A 1.422(6) .
N13B H13B 0.8800 .
N14B C50A 1.313(7) .
N14B C51A 1.349(7) .
N15B C10B 1.335(7) .
N15B C11B 1.444(8) .
N15B H15B 0.8800 .
N16B C52A 1.315(7) .
N16B C56A 1.350(7) .
N17B C12B 1.345(6) .
N17B C13B 1.453(7) .
N17B H17B 0.8800 .
N18B C57A 1.326(7) .
N18B C61A 1.366(6) .
C1A C2A 1.362(8) .
C1A C9A 1.407(9) .
C1B C8A 1.538(7) .
C1C C2C 1.521(6) .
C1C H1CA 0.9900 .
C1C H1CB 0.9900 .
C2A C3A 1.393(9) .
C2A H2A 0.9500 .
C2B C17A 1.508(9) .
C2C C4C 1.485(10) .
C2C C3C 1.530(8) .
C2C H2C 1.0000 .
C3A C4A 1.374(10) .
C3A H3A 0.9500 .
C3B C19A 1.513(8) .
C3B H3BA 0.9900 .
C3B H3BB 0.9900 .
C3C H3CA 0.9800 .
C3C H3CB 0.9800 .
C3C H3CC 0.9800 .
C4A C5A 1.415(8) .
C4A H4A 0.9500 .
C4B C23A 1.508(7) .
C4C H4CA 0.9800 .
C4C H4CB 0.9800 .
C4C H4CC 0.9800 .
C5A C6A 1.398(9) .
C5A C9A 1.442(7) .
C5B C24A 1.486(10) .
C5B H5BA 0.9900 .
C5B H5BB 0.9900 .
C5C C6C 1.525(9) .
C5C C7C 1.526(8) .
C5C C8C 1.529(10) .
C6A C7A 1.379(8) .
C6B C28A 1.507(8) .
C6C H6CA 0.9800 .
C6C H6CB 0.9800 .
C6C H6CC 0.9800 .
C7A C8A 1.419(7) .
C7A H7A 0.9500 .
C7B C29A 1.501(9) .
C7B H7BA 0.9900 .
C7B H7BB 0.9900 .
C7C H7CA 0.9800 .
C7C H7CB 0.9800 .
C7C H7CC 0.9800 .
C8B C33A 1.514(7) .
C8C H8CA 0.9800 .
C8C H8CB 0.9800 .
C8C H8CC 0.9800 .
C9B C41A 1.521(7) .
C9C C10C 1.510(2) .
C10A C11A 1.359(8) .
C10A C18A 1.448(7) .
C10B C50A 1.510(8) .
C10C C11C 1.510(2) .
C10C C13C 1.512(2) .
C11A C12A 1.396(8) .
C11A H11A 0.9500 .
C11B C52A 1.520(8) .
C11C C12C 1.512(2) .
C12A C13A 1.372(8) .
C12A H12A 0.9500 .
C12B C56A 1.511(8) .
C13A C14A 1.399(8) .
C13A H13A 0.9500 .
C13B C57A 1.511(7) .
C13B H13C 0.9900 .
C13B H13D 0.9900 .
C13C C14C 1.509(2) .
C14A C15A 1.418(7) .
C14A C18A 1.437(6) .
C15A C16A 1.377(9) .
C15C C16C 1.511(2) .
C16A C17A 1.419(7) .
C16A H16A 0.9500 .
C16C C17C 1.510(2) .
C16C C19C 1.510(2) .
C17C C18C 1.510(2) .
C19A C20A 1.370(8) .
C19C C20C 1.510(2) .
C20A C21A 1.374(9) .
C20A H20A 0.9500 .
C21A C22A 1.377(8) .
C21C C22C 1.471(10) .
C21C H21A 0.9900 .
C21C H21B 0.9900 .
C22A C23A 1.403(9) .
C22A H22A 0.9500 .
C22C H22B 0.9900 .
C22C H22C 0.9900 .
C24A C25A 1.345(12) .
C25A C26A 1.367(13) .
C25A H25A 0.9500 .
C26A C27A 1.407(13) .
C26C C27C 1.523(10) .
C27A C28A 1.297(11) .
C27A H27A 0.9500 .
C27C C29C 1.527(11) .
C27C C28C 1.540(10) .
C29A C30A 1.396(8) .
C30A C31A 1.364(10) .
C30A H30A 0.9500 .
C30C C31C 1.506(8) .
C30C C33C 1.513(8) .
C30C C32C 1.540(9) .
C31A C32A 1.413(8) .
C31C H31A 0.9800 .
C31C H31B 0.9800 .
C31C H31C 0.9800 .
C32A C33A 1.340(9) .
C32A H32A 0.9500 .
C32C H32B 0.9800 .
C32C H32C 0.9800 .
C32C H32D 0.9800 .
C33C H33A 0.9800 .
C33C H33B 0.9800 .
C33C H33C 0.9800 .
C34A C35A 1.380(7) .
C34A C42A 1.409(8) .
C34C C35C 1.511(2) .
C35A C36A 1.399(7) .
C35A H35A 0.9500 .
C35C C36C 1.511(2) .
C35C C38C 1.512(2) .
C36A C37A 1.356(9) .
C36A H36A 0.9500 .
C36C C37C 1.509(2) .
C37A C38A 1.423(7) .
C37A H37A 0.9500 .
C38A C39A 1.412(9) .
C38A C42A 1.414(6) .
C38C C39C 1.510(2) .
C39A C40A 1.381(7) .
C40A C41A 1.403(6) .
C40A H40A 0.9500 .
C41C C42C 1.520(10) .
C42C C43C 1.512(2) .
C42C C45C 1.514(11) .
C43A C44A 1.366(8) .
C43A C51A 1.420(7) .
C43C C44C 1.501(13) .
C44A C45A 1.408(7) .
C44A H44A 0.9500 .
C45A C46A 1.357(8) .
C45A H45A 0.9500 .
C45C C46C 1.511(2) .
C46A C47A 1.402(8) .
C46A H46A 0.9500 .
C47A C48A 1.423(7) .
C47A C51A 1.425(6) .
C48A C49A 1.375(8) .
C49A C50A 1.406(6) .
C49A H49A 0.9500 .
C52A C53A 1.391(8) .
C53A C54A 1.383(9) .
C53A H53A 0.9500 .
C54A C55A 1.379(9) .
C55A C56A 1.375(7) .
C55A H55A 0.9500 .
C57A C58A 1.400(8) .
C58A C59A 1.383(7) .
C58A H58A 0.9500 .
C59A C60A 1.387(8) .
C60A C61A 1.371(8) .
C60A H60A 0.9500 .
C61A C62A 1.476(8) .
C1H C2H 1.511(2) .
C2H C3H 1.511(2) .
C3H C3H 1.53(3) 2_776
Cl7R C3R 1.77(3) .
Cl8R C3R 1.64(3) .
Cl9R C3R 1.74(3) .
C3R H3R 1.0000 .
